data_8102704
loop_
_publ_author_name
'Ying-Qun Yang'
'Chang-Hong Li'
'Wei Li'
'Yun-Fei Kuang'

_publ_section_title
;
 Crystal structure of
 aqua(2,2'-bipyridine-k2N,N')-bis(4-acetylaminobenzoato-kO)copper(II)
 dihydrate, Cu(H2O)(C10H8N2)(C9H8O3N)2 &#x00B7; 2H2O
;
_journal_issue 2
_journal_name_full 'Zeitschrift f\"ur Kristallographie - New Crystal Structures'
_journal_page_first 413
_journal_volume 225
_journal_year 2010
_chemical_formula_sum 'C28 H30 Cu N4 O9'
_chemical_formula_weight 630.10
_space_group_IT_number 2
_symmetry_cell_setting triclinic
_symmetry_space_group_name_Hall '-P 1'
_symmetry_space_group_name_H-M 'P -1'
_atom_sites_solution_hydrogens geom
_atom_sites_solution_primary direct
_atom_sites_solution_secondary difmap
_audit_creation_method SHELXL-97
_cell_angle_alpha 70.843(14)
_cell_angle_beta 86.707(17)
_cell_angle_gamma 65.914(10)
_cell_formula_units_Z 2
_cell_length_a 10.260(3)
_cell_length_b 11.034(2)
_cell_length_c 14.343(4)
_cell_measurement_reflns_used 4744
_cell_measurement_temperature 113(2)
_cell_measurement_theta_max 27.9
_cell_measurement_theta_min 2.1
_cell_volume 1394.8(6)
_computing_cell_refinement CrystalClear
_computing_data_collection CrystalClear
_computing_data_reduction CrystalClear
_computing_molecular_graphics 'Bruker SHELXTL'
_computing_publication_material 'CrystalStructure 3.8'
_computing_structure_refinement 'SHELXL-97 (Sheldrick, 1997)'
_computing_structure_solution 'SHELXS-97 (Sheldrick, 1990)'
_diffrn_ambient_temperature 113(2)
_diffrn_detector_area_resol_mean 14.63
_diffrn_measured_fraction_theta_full 0.982
_diffrn_measured_fraction_theta_max 0.982
_diffrn_measurement_device_type 'Rigaku Saturn CCD area detector'
_diffrn_measurement_method '\w and \f scans'
_diffrn_radiation_monochromator multilayer
_diffrn_radiation_source 'rotating anode'
_diffrn_radiation_type MoK\a
_diffrn_radiation_wavelength 0.71073
_diffrn_reflns_av_R_equivalents 0.0347
_diffrn_reflns_av_sigmaI/netI 0.0655
_diffrn_reflns_limit_h_max 13
_diffrn_reflns_limit_h_min -13
_diffrn_reflns_limit_k_max 14
_diffrn_reflns_limit_k_min -14
_diffrn_reflns_limit_l_max 12
_diffrn_reflns_limit_l_min -18
_diffrn_reflns_number 12953
_diffrn_reflns_theta_full 27.91
_diffrn_reflns_theta_max 27.91
_diffrn_reflns_theta_min 2.15
_diffrn_standards_decay_% 0
_diffrn_standards_interval_count 0
_diffrn_standards_interval_time 0
_diffrn_standards_number 0
_exptl_absorpt_coefficient_mu 0.845
_exptl_absorpt_correction_T_max 0.9054
_exptl_absorpt_correction_T_min 0.8492
_exptl_absorpt_correction_type multi-scan
_exptl_absorpt_process_details CrystalClear
_exptl_crystal_colour Colorless
_exptl_crystal_density_diffrn 1.500
_exptl_crystal_density_meas 0
_exptl_crystal_density_method 'not measured'
_exptl_crystal_description Prism
_exptl_crystal_F_000 654
_exptl_crystal_size_max 0.20
_exptl_crystal_size_mid 0.18
_exptl_crystal_size_min 0.12
_refine_diff_density_max 0.569
_refine_diff_density_min -0.500
_refine_diff_density_rms 0.069
_refine_ls_extinction_method none
_refine_ls_goodness_of_fit_ref 0.973
_refine_ls_hydrogen_treatment mixed
_refine_ls_matrix_type full
_refine_ls_number_parameters 405
_refine_ls_number_reflns 6560
_refine_ls_number_restraints 11
_refine_ls_restrained_S_all 0.974
_refine_ls_R_factor_all 0.0434
_refine_ls_R_factor_gt 0.0336
_refine_ls_shift/su_max 0.005
_refine_ls_shift/su_mean 0.000
_refine_ls_structure_factor_coef Fsqd
_refine_ls_weighting_details 'calc w=1/[\s^2^(Fo^2^)+(0.0437P)^2^+0.0000P] where P=(Fo^2^+2Fc^2^)/3'
_refine_ls_weighting_scheme calc
_refine_ls_wR_factor_gt 0.0887
_refine_ls_wR_factor_ref 0.0910
_reflns_number_gt 4729
_reflns_number_total 6560
_reflns_threshold_expression >2sigma(I)
_cod_data_source_file 1267-2977.cff
_cod_data_source_block shelx
_cod_depositor_comments
;
The following automatic conversions were performed:
'_symmetry_cell_setting' value 'Triclinic' changed to 'triclinic'
according to '/home/saulius/struct/CIF-dictionaries/cif_core.dic'
dictionary named 'cif_core.dic' version 2.4.1 from
2010-06-29.

'_exptl_absorpt_correction_type' value 'MULTI-SCAN' changed
to 'multi-scan' according to
'/home/saulius/struct/CIF-dictionaries/cif_core.dic' dictionary named
'cif_core.dic' version 2.4.1 from 2010-06-29.

Automatic conversion script
Id: cif_fix_enum 1555 2011-01-17 13:19:09Z saulius 
;
_cod_original_sg_symbol_H-M P-1
_cod_database_code 8102704

loop_
_symmetry_equiv_pos_as_xyz
'x, y, z'
'-x, -y, -z'

loop_
_atom_site_label
_atom_site_type_symbol
_atom_site_fract_x
_atom_site_fract_y
_atom_site_fract_z
_atom_site_U_iso_or_equiv
_atom_site_adp_type
_atom_site_occupancy
_atom_site_symmetry_multiplicity
_atom_site_calc_flag
_atom_site_refinement_flags
_atom_site_disorder_assembly
_atom_site_disorder_group
Cu1 Cu 0.66350(2) 0.61683(2) 0.517660(17) 0.01573(8) Uani 1 1 d . . .
O1 O 0.59432(14) 0.48327(14) 0.60779(10) 0.0190(3) Uani 1 1 d . . .
O2 O 0.79996(13) 0.28927(14) 0.64021(10) 0.0195(3) Uani 1 1 d . . .
O3 O 0.54422(14) -0.19197(15) 0.92744(11) 0.0240(3) Uani 1 1 d . . .
O4 O 0.95697(13) 0.55300(15) 0.60180(10) 0.0188(3) Uani 1 1 d . . .
O5 O 0.73578(13) 0.64659(14) 0.64416(9) 0.0160(3) Uani 1 1 d . . .
O6 O 0.88567(14) 0.80282(16) 1.04371(11) 0.0252(4) Uani 1 1 d . . .
O7 O 0.79487(13) 0.46550(14) 0.46647(10) 0.0162(3) Uani 1 1 d D . .
H7A H 0.8701(14) 0.4724(18) 0.4416(12) 0.016 Uiso 1 1 d D . .
H7B H 0.8158(18) 0.3878(13) 0.5155(11) 0.016 Uiso 1 1 d D . .
N1 N 0.38669(16) 0.03480(17) 0.90253(12) 0.0159(4) Uani 1 1 d D . .
H1 H 0.2988(12) 0.0876(18) 0.9106(14) 0.019 Uiso 1 1 d D . .
N2 N 1.08563(16) 0.65538(17) 0.99607(12) 0.0145(3) Uani 1 1 d D . .
H2 H 1.1788(10) 0.6059(18) 1.0068(14) 0.017 Uiso 1 1 d D . .
N3 N 0.70243(16) 0.77503(17) 0.42137(11) 0.0147(3) Uani 1 1 d . . .
N4 N 0.46333(16) 0.77455(17) 0.49414(11) 0.0152(3) Uani 1 1 d . . .
C1 C 0.67149(19) 0.3524(2) 0.65252(13) 0.0145(4) Uani 1 1 d . . .
C2 C 0.59818(19) 0.2708(2) 0.72226(13) 0.0137(4) Uani 1 1 d . . .
C3 C 0.4558(2) 0.3338(2) 0.73969(15) 0.0194(4) Uani 1 1 d . . .
H3 H 0.4034 0.4326 0.7097 0.023 Uiso 1 1 calc R . .
C4 C 0.38956(19) 0.2542(2) 0.80042(14) 0.0176(4) Uani 1 1 d . . .
H4 H 0.2922 0.2989 0.8122 0.021 Uiso 1 1 calc R . .
C5 C 0.46371(19) 0.1093(2) 0.84450(13) 0.0139(4) Uani 1 1 d . . .
C6 C 0.6079(2) 0.0449(2) 0.82993(15) 0.0190(4) Uani 1 1 d . . .
H6 H 0.6608 -0.0535 0.8614 0.023 Uiso 1 1 calc R . .
C7 C 0.6732(2) 0.1259(2) 0.76897(14) 0.0168(4) Uani 1 1 d . . .
H7 H 0.7714 0.0818 0.7587 0.020 Uiso 1 1 calc R . .
C8 C 0.4265(2) -0.1065(2) 0.93673(15) 0.0180(4) Uani 1 1 d . . .
C9 C 0.3145(2) -0.1540(2) 0.98744(16) 0.0240(5) Uani 1 1 d . . .
H9D H 0.2871 -0.2005 0.9494 0.036 Uiso 1 1 calc R . .
H9E H 0.2301 -0.0721 0.9916 0.036 Uiso 1 1 calc R . .
H9C H 0.3536 -0.2202 1.0543 0.036 Uiso 1 1 calc R . .
C10 C 0.86992(19) 0.60730(19) 0.65741(13) 0.0137(4) Uani 1 1 d . . .
C11 C 0.92555(19) 0.62572(19) 0.74402(13) 0.0135(4) Uani 1 1 d . . .
C12 C 1.06929(19) 0.5958(2) 0.75974(14) 0.0182(4) Uani 1 1 d . . .
H12 H 1.1338 0.5656 0.7136 0.022 Uiso 1 1 calc R . .
C13 C 1.1207(2) 0.6094(2) 0.84191(15) 0.0195(4) Uani 1 1 d . . .
H13 H 1.2190 0.5904 0.8508 0.023 Uiso 1 1 calc R . .
C14 C 1.02705(19) 0.6512(2) 0.91114(14) 0.0139(4) Uani 1 1 d . . .
C15 C 0.88304(19) 0.6819(2) 0.89623(14) 0.0141(4) Uani 1 1 d . . .
H15 H 0.8185 0.7112 0.9427 0.017 Uiso 1 1 calc R . .
C16 C 0.83368(19) 0.6697(2) 0.81304(13) 0.0154(4) Uani 1 1 d . . .
H16 H 0.7347 0.6919 0.8030 0.018 Uiso 1 1 calc R . .
C17 C 1.0135(2) 0.7250(2) 1.05853(14) 0.0168(4) Uani 1 1 d . . .
C18 C 1.1021(2) 0.7027(2) 1.14778(14) 0.0199(4) Uani 1 1 d . . .
H18A H 1.1089 0.7908 1.1422 0.030 Uiso 1 1 calc R . .
H18B H 1.1984 0.6294 1.1513 0.030 Uiso 1 1 calc R . .
H18C H 1.0565 0.6735 1.2079 0.030 Uiso 1 1 calc R . .
C19 C 0.8297(2) 0.7659(2) 0.38780(14) 0.0181(4) Uani 1 1 d . . .
H19 H 0.9088 0.6764 0.4067 0.022 Uiso 1 1 calc R . .
C20 C 0.8504(2) 0.8820(2) 0.32673(15) 0.0215(5) Uani 1 1 d . . .
H20 H 0.9419 0.8721 0.3042 0.026 Uiso 1 1 calc R . .
C21 C 0.7356(2) 1.0127(2) 0.29908(15) 0.0241(5) Uani 1 1 d . . .
H21 H 0.7471 1.0941 0.2575 0.029 Uiso 1 1 calc R . .
C22 C 0.6035(2) 1.0228(2) 0.33301(15) 0.0212(4) Uani 1 1 d . . .
H22 H 0.5229 1.1112 0.3146 0.025 Uiso 1 1 calc R . .
C23 C 0.5905(2) 0.9020(2) 0.39436(14) 0.0150(4) Uani 1 1 d . . .
C24 C 0.4541(2) 0.9020(2) 0.43451(14) 0.0160(4) Uani 1 1 d . . .
C25 C 0.3270(2) 1.0214(2) 0.41273(16) 0.0227(5) Uani 1 1 d . . .
H25 H 0.3235 1.1104 0.3720 0.027 Uiso 1 1 calc R . .
C26 C 0.2050(2) 1.0081(2) 0.45178(17) 0.0293(5) Uani 1 1 d . . .
H26 H 0.1159 1.0883 0.4378 0.035 Uiso 1 1 calc R . .
C27 C 0.2136(2) 0.8782(2) 0.51084(17) 0.0278(5) Uani 1 1 d . . .
H27 H 0.1304 0.8677 0.5376 0.033 Uiso 1 1 calc R . .
C28 C 0.3444(2) 0.7627(2) 0.53105(15) 0.0198(4) Uani 1 1 d . . .
H28 H 0.3500 0.6731 0.5720 0.024 Uiso 1 1 calc R . .
O8 O 0.4987(3) 0.6240(2) 0.76161(14) 0.0665(7) Uani 1 1 d D . .
H8A H 0.479(3) 0.557(2) 0.759(2) 0.080 Uiso 1 1 d D . .
H8B H 0.554(3) 0.645(3) 0.7189(19) 0.080 Uiso 1 1 d D . .
O9 O 0.61050(14) 0.53046(14) 0.95712(10) 0.0194(3) Uani 1 1 d D . .
H9A H 0.596(2) 0.6072(14) 0.9668(13) 0.023 Uiso 1 1 d D . .
H9B H 0.584(2) 0.541(2) 0.8994(9) 0.023 Uiso 1 1 d D . .

loop_
_atom_site_aniso_label
_atom_site_aniso_U_11
_atom_site_aniso_U_22
_atom_site_aniso_U_33
_atom_site_aniso_U_23
_atom_site_aniso_U_13
_atom_site_aniso_U_12
Cu1 0.01435(13) 0.01339(14) 0.01679(14) -0.00305(10) 0.00350(9) -0.00500(10)
O1 0.0169(7) 0.0150(7) 0.0212(8) -0.0021(6) 0.0046(6) -0.0062(6)
O2 0.0142(7) 0.0205(8) 0.0208(8) -0.0037(6) 0.0035(6) -0.0071(6)
O3 0.0193(7) 0.0140(8) 0.0393(9) -0.0107(7) 0.0104(6) -0.0073(6)
O4 0.0161(7) 0.0256(8) 0.0188(7) -0.0133(6) 0.0057(6) -0.0084(6)
O5 0.0138(6) 0.0209(8) 0.0141(7) -0.0077(6) 0.0017(5) -0.0067(6)
O6 0.0137(7) 0.0305(9) 0.0322(9) -0.0211(7) 0.0019(6) -0.0018(6)
O7 0.0165(7) 0.0171(8) 0.0167(7) -0.0061(6) 0.0044(5) -0.0087(6)
N1 0.0129(8) 0.0143(9) 0.0217(9) -0.0081(7) 0.0070(7) -0.0059(7)
N2 0.0101(7) 0.0180(9) 0.0163(8) -0.0089(7) 0.0004(6) -0.0041(7)
N3 0.0162(8) 0.0140(9) 0.0136(8) -0.0045(7) 0.0018(6) -0.0062(7)
N4 0.0133(8) 0.0174(9) 0.0163(8) -0.0077(7) 0.0004(6) -0.0058(7)
C1 0.0142(9) 0.0168(11) 0.0147(10) -0.0067(8) 0.0000(7) -0.0073(8)
C2 0.0143(9) 0.0180(10) 0.0122(9) -0.0078(8) 0.0018(7) -0.0079(8)
C3 0.0177(10) 0.0144(10) 0.0226(11) -0.0040(8) 0.0027(8) -0.0051(8)
C4 0.0131(9) 0.0164(11) 0.0204(11) -0.0061(8) 0.0044(8) -0.0037(8)
C5 0.0159(9) 0.0164(10) 0.0148(10) -0.0089(8) 0.0044(7) -0.0092(8)
C6 0.0154(9) 0.0119(10) 0.0267(11) -0.0055(8) 0.0043(8) -0.0037(8)
C7 0.0121(9) 0.0157(10) 0.0220(11) -0.0078(8) 0.0038(8) -0.0041(8)
C8 0.0183(10) 0.0179(11) 0.0219(11) -0.0084(8) 0.0042(8) -0.0105(8)
C9 0.0224(11) 0.0215(12) 0.0324(13) -0.0098(10) 0.0096(9) -0.0134(9)
C10 0.0177(9) 0.0100(10) 0.0133(10) -0.0023(7) 0.0013(7) -0.0066(8)
C11 0.0140(9) 0.0113(10) 0.0146(10) -0.0048(8) 0.0023(7) -0.0044(8)
C12 0.0127(9) 0.0230(11) 0.0195(11) -0.0119(9) 0.0042(8) -0.0047(8)
C13 0.0102(9) 0.0242(12) 0.0239(11) -0.0123(9) 0.0025(8) -0.0038(8)
C14 0.0151(9) 0.0121(10) 0.0147(10) -0.0052(8) 0.0000(7) -0.0052(8)
C15 0.0119(9) 0.0144(10) 0.0164(10) -0.0071(8) 0.0036(7) -0.0044(8)
C16 0.0117(9) 0.0170(10) 0.0163(10) -0.0042(8) 0.0013(7) -0.0060(8)
C17 0.0181(10) 0.0162(11) 0.0191(10) -0.0067(8) 0.0036(8) -0.0094(8)
C18 0.0214(10) 0.0254(12) 0.0193(11) -0.0123(9) 0.0030(8) -0.0122(9)
C19 0.0164(9) 0.0177(11) 0.0180(10) -0.0062(8) 0.0026(8) -0.0048(8)
C20 0.0223(10) 0.0236(12) 0.0199(11) -0.0078(9) 0.0062(8) -0.0109(9)
C21 0.0295(12) 0.0191(12) 0.0228(11) -0.0026(9) 0.0022(9) -0.0125(9)
C22 0.0216(10) 0.0136(11) 0.0237(11) -0.0034(9) -0.0019(8) -0.0045(8)
C23 0.0176(9) 0.0156(10) 0.0127(9) -0.0061(8) -0.0006(7) -0.0066(8)
C24 0.0165(9) 0.0169(11) 0.0174(10) -0.0092(8) -0.0010(7) -0.0065(8)
C25 0.0197(10) 0.0167(11) 0.0283(12) -0.0076(9) -0.0014(8) -0.0038(9)
C26 0.0136(10) 0.0251(13) 0.0452(15) -0.0144(11) -0.0011(9) -0.0016(9)
C27 0.0122(10) 0.0299(14) 0.0422(14) -0.0142(11) 0.0037(9) -0.0078(9)
C28 0.0156(10) 0.0214(11) 0.0249(11) -0.0085(9) 0.0008(8) -0.0092(8)
O8 0.144(2) 0.0607(15) 0.0281(11) -0.0135(10) 0.0099(12) -0.0752(15)
O9 0.0180(7) 0.0166(8) 0.0243(8) -0.0092(6) 0.0015(6) -0.0059(6)

loop_
_atom_type_symbol
_atom_type_description
_atom_type_scat_dispersion_real
_atom_type_scat_dispersion_imag
_atom_type_scat_source
C C 0.0033 0.0016 'International Tables Vol C Tables 4.2.6.8 and 6.1.1.4'
H H 0.0000 0.0000 'International Tables Vol C Tables 4.2.6.8 and 6.1.1.4'
N N 0.0061 0.0033 'International Tables Vol C Tables 4.2.6.8 and 6.1.1.4'
O O 0.0106 0.0060 'International Tables Vol C Tables 4.2.6.8 and 6.1.1.4'
Cu Cu 0.3201 1.2651 'International Tables Vol C Tables 4.2.6.8 and 6.1.1.4'

loop_
_geom_angle_atom_site_label_1
_geom_angle_atom_site_label_2
_geom_angle_atom_site_label_3
_geom_angle
_geom_angle_site_symmetry_1
_geom_angle_site_symmetry_3
_geom_angle_publ_flag
O1 Cu1 O7 89.93(6) . . ?
O1 Cu1 N3 171.13(6) . . ?
O7 Cu1 N3 96.60(6) . . ?
O1 Cu1 N4 90.71(6) . . ?
O7 Cu1 N4 142.89(6) . . ?
N3 Cu1 N4 80.46(7) . . ?
O1 Cu1 O5 89.50(6) . . ?
O7 Cu1 O5 120.06(5) . . ?
N3 Cu1 O5 92.39(6) . . ?
N4 Cu1 O5 97.05(6) . . ?
C1 O1 Cu1 125.19(12) . . ?
C10 O5 Cu1 115.68(11) . . ?
Cu1 O7 H7A 118.3(13) . . ?
Cu1 O7 H7B 105.2(12) . . ?
H7A O7 H7B 111.4(12) . . ?
C8 N1 C5 127.66(16) . . ?
C8 N1 H1 116.8(13) . . ?
C5 N1 H1 115.0(13) . . ?
C17 N2 C14 127.03(16) . . ?
C17 N2 H2 120.3(13) . . ?
C14 N2 H2 112.6(13) . . ?
C19 N3 C23 118.66(17) . . ?
C19 N3 Cu1 125.90(13) . . ?
C23 N3 Cu1 115.31(12) . . ?
C28 N4 C24 118.96(17) . . ?
C28 N4 Cu1 126.49(14) . . ?
C24 N4 Cu1 114.55(12) . . ?
O2 C1 O1 124.76(17) . . ?
O2 C1 C2 118.88(17) . . ?
O1 C1 C2 116.34(16) . . ?
C3 C2 C7 118.40(17) . . ?
C3 C2 C1 122.09(18) . . ?
C7 C2 C1 119.48(16) . . ?
C4 C3 C2 120.54(19) . . ?
C4 C3 H3 119.7 . . ?
C2 C3 H3 119.7 . . ?
C3 C4 C5 120.78(17) . . ?
C3 C4 H4 119.6 . . ?
C5 C4 H4 119.6 . . ?
C4 C5 C6 119.39(17) . . ?
C4 C5 N1 117.24(16) . . ?
C6 C5 N1 123.37(18) . . ?
C7 C6 C5 119.27(18) . . ?
C7 C6 H6 120.4 . . ?
C5 C6 H6 120.4 . . ?
C6 C7 C2 121.57(17) . . ?
C6 C7 H7 119.2 . . ?
C2 C7 H7 119.2 . . ?
O3 C8 N1 123.62(17) . . ?
O3 C8 C9 121.00(19) . . ?
N1 C8 C9 115.38(16) . . ?
C8 C9 H9D 109.5 . . ?
C8 C9 H9E 109.5 . . ?
H9D C9 H9E 109.5 . . ?
C8 C9 H9C 109.5 . . ?
H9D C9 H9C 109.5 . . ?
H9E C9 H9C 109.5 . . ?
O4 C10 O5 122.80(18) . . ?
O4 C10 C11 119.39(16) . . ?
O5 C10 C11 117.80(15) . . ?
C12 C11 C16 118.00(18) . . ?
C12 C11 C10 121.67(16) . . ?
C16 C11 C10 120.30(17) . . ?
C11 C12 C13 121.25(17) . . ?
C11 C12 H12 119.4 . . ?
C13 C12 H12 119.4 . . ?
C12 C13 C14 119.76(18) . . ?
C12 C13 H13 120.1 . . ?
C14 C13 H13 120.1 . . ?
C15 C14 C13 119.64(18) . . ?
C15 C14 N2 122.66(16) . . ?
C13 C14 N2 117.67(17) . . ?
C14 C15 C16 119.66(16) . . ?
C14 C15 H15 120.2 . . ?
C16 C15 H15 120.2 . . ?
C11 C16 C15 121.68(17) . . ?
C11 C16 H16 119.2 . . ?
C15 C16 H16 119.2 . . ?
O6 C17 N2 123.12(19) . . ?
O6 C17 C18 121.21(17) . . ?
N2 C17 C18 115.65(16) . . ?
C17 C18 H18A 109.5 . . ?
C17 C18 H18B 109.5 . . ?
H18A C18 H18B 109.5 . . ?
C17 C18 H18C 109.5 . . ?
H18A C18 H18C 109.5 . . ?
H18B C18 H18C 109.5 . . ?
N3 C19 C20 122.54(18) . . ?
N3 C19 H19 118.7 . . ?
C20 C19 H19 118.7 . . ?
C19 C20 C21 118.92(18) . . ?
C19 C20 H20 120.5 . . ?
C21 C20 H20 120.5 . . ?
C20 C21 C22 118.89(19) . . ?
C20 C21 H21 120.6 . . ?
C22 C21 H21 120.6 . . ?
C21 C22 C23 119.14(19) . . ?
C21 C22 H22 120.4 . . ?
C23 C22 H22 120.4 . . ?
N3 C23 C22 121.85(17) . . ?
N3 C23 C24 114.97(17) . . ?
C22 C23 C24 123.18(18) . . ?
N4 C24 C25 122.24(18) . . ?
N4 C24 C23 114.50(16) . . ?
C25 C24 C23 123.26(18) . . ?
C24 C25 C26 118.3(2) . . ?
C24 C25 H25 120.9 . . ?
C26 C25 H25 120.9 . . ?
C27 C26 C25 119.54(19) . . ?
C27 C26 H26 120.2 . . ?
C25 C26 H26 120.2 . . ?
C26 C27 C28 119.50(19) . . ?
C26 C27 H27 120.3 . . ?
C28 C27 H27 120.3 . . ?
N4 C28 C27 121.5(2) . . ?
N4 C28 H28 119.3 . . ?
C27 C28 H28 119.3 . . ?
H8A O8 H8B 114.7(16) . . ?
H9A O9 H9B 114.4(14) . . ?

loop_
_geom_bond_atom_site_label_1
_geom_bond_atom_site_label_2
_geom_bond_distance
_geom_bond_site_symmetry_2
_geom_bond_publ_flag
Cu1 O1 1.9608(14) . ?
Cu1 O7 1.9995(14) . ?
Cu1 N3 2.0093(16) . ?
Cu1 N4 2.0340(16) . ?
Cu1 O5 2.1665(14) . ?
O1 C1 1.281(2) . ?
O2 C1 1.248(2) . ?
O3 C8 1.224(2) . ?
O4 C10 1.260(2) . ?
O5 C10 1.268(2) . ?
O6 C17 1.223(2) . ?
O7 H7A 0.853(8) . ?
O7 H7B 0.864(9) . ?
N1 C8 1.357(2) . ?
N1 C5 1.414(2) . ?
N1 H1 0.877(9) . ?
N2 C17 1.361(2) . ?
N2 C14 1.411(2) . ?
N2 H2 0.878(9) . ?
N3 C19 1.342(2) . ?
N3 C23 1.346(2) . ?
N4 C28 1.341(2) . ?
N4 C24 1.352(3) . ?
C1 C2 1.501(2) . ?
C2 C3 1.387(2) . ?
C2 C7 1.396(3) . ?
C3 C4 1.382(3) . ?
C3 H3 0.9500 . ?
C4 C5 1.390(3) . ?
C4 H4 0.9500 . ?
C5 C6 1.393(2) . ?
C6 C7 1.386(3) . ?
C6 H6 0.9500 . ?
C7 H7 0.9500 . ?
C8 C9 1.506(2) . ?
C9 H9D 0.9800 . ?
C9 H9E 0.9800 . ?
C9 H9C 0.9800 . ?
C10 C11 1.501(3) . ?
C11 C12 1.388(3) . ?
C11 C16 1.392(2) . ?
C12 C13 1.393(3) . ?
C12 H12 0.9500 . ?
C13 C14 1.396(2) . ?
C13 H13 0.9500 . ?
C14 C15 1.387(2) . ?
C15 C16 1.389(3) . ?
C15 H15 0.9500 . ?
C16 H16 0.9500 . ?
C17 C18 1.507(3) . ?
C18 H18A 0.9800 . ?
C18 H18B 0.9800 . ?
C18 H18C 0.9800 . ?
C19 C20 1.384(3) . ?
C19 H19 0.9500 . ?
C20 C21 1.385(3) . ?
C20 H20 0.9500 . ?
C21 C22 1.386(3) . ?
C21 H21 0.9500 . ?
C22 C23 1.390(3) . ?
C22 H22 0.9500 . ?
C23 C24 1.482(2) . ?
C24 C25 1.381(3) . ?
C25 C26 1.385(3) . ?
C25 H25 0.9500 . ?
C26 C27 1.374(3) . ?
C26 H26 0.9500 . ?
C27 C28 1.383(3) . ?
C27 H27 0.9500 . ?
C28 H28 0.9500 . ?
O8 H8A 0.852(9) . ?
O8 H8B 0.851(9) . ?
O9 H9A 0.853(9) . ?
O9 H9B 0.844(9) . ?

loop_
_geom_torsion_atom_site_label_1
_geom_torsion_atom_site_label_2
_geom_torsion_atom_site_label_3
_geom_torsion_atom_site_label_4
_geom_torsion
_geom_torsion_site_symmetry_1
_geom_torsion_site_symmetry_2
_geom_torsion_site_symmetry_3
_geom_torsion_site_symmetry_4
_geom_torsion_publ_flag
O7 Cu1 O1 C1 36.42(15) . . . . ?
N3 Cu1 O1 C1 174.0(3) . . . . ?
N4 Cu1 O1 C1 179.31(15) . . . . ?
O5 Cu1 O1 C1 -83.64(15) . . . . ?
O1 Cu1 O5 C10 116.09(13) . . . . ?
O7 Cu1 O5 C10 26.46(15) . . . . ?
N3 Cu1 O5 C10 -72.58(14) . . . . ?
N4 Cu1 O5 C10 -153.26(13) . . . . ?
O1 Cu1 N3 C19 -174.7(3) . . . . ?
O7 Cu1 N3 C19 -37.51(16) . . . . ?
N4 Cu1 N3 C19 179.87(17) . . . . ?
O5 Cu1 N3 C19 83.12(16) . . . . ?
O1 Cu1 N3 C23 9.6(5) . . . . ?
O7 Cu1 N3 C23 146.82(13) . . . . ?
N4 Cu1 N3 C23 4.20(13) . . . . ?
O5 Cu1 N3 C23 -92.55(14) . . . . ?
O1 Cu1 N4 C28 -2.98(16) . . . . ?
O7 Cu1 N4 C28 87.84(18) . . . . ?
N3 Cu1 N4 C28 176.19(17) . . . . ?
O5 Cu1 N4 C28 -92.56(16) . . . . ?
O1 Cu1 N4 C24 177.41(13) . . . . ?
O7 Cu1 N4 C24 -91.77(16) . . . . ?
N3 Cu1 N4 C24 -3.43(13) . . . . ?
O5 Cu1 N4 C24 87.82(13) . . . . ?
Cu1 O1 C1 O2 -4.7(3) . . . . ?
Cu1 O1 C1 C2 177.00(11) . . . . ?
O2 C1 C2 C3 179.93(18) . . . . ?
O1 C1 C2 C3 -1.7(3) . . . . ?
O2 C1 C2 C7 -2.3(3) . . . . ?
O1 C1 C2 C7 176.11(17) . . . . ?
C7 C2 C3 C4 -1.2(3) . . . . ?
C1 C2 C3 C4 176.62(18) . . . . ?
C2 C3 C4 C5 -0.6(3) . . . . ?
C3 C4 C5 C6 2.3(3) . . . . ?
C3 C4 C5 N1 -177.69(18) . . . . ?
C8 N1 C5 C4 166.53(19) . . . . ?
C8 N1 C5 C6 -13.5(3) . . . . ?
C4 C5 C6 C7 -2.2(3) . . . . ?
N1 C5 C6 C7 177.80(17) . . . . ?
C5 C6 C7 C2 0.4(3) . . . . ?
C3 C2 C7 C6 1.3(3) . . . . ?
C1 C2 C7 C6 -176.59(18) . . . . ?
C5 N1 C8 O3 5.9(3) . . . . ?
C5 N1 C8 C9 -173.58(18) . . . . ?
Cu1 O5 C10 O4 -0.7(2) . . . . ?
Cu1 O5 C10 C11 179.96(12) . . . . ?
O4 C10 C11 C12 5.7(3) . . . . ?
O5 C10 C11 C12 -174.93(18) . . . . ?
O4 C10 C11 C16 -172.33(17) . . . . ?
O5 C10 C11 C16 7.1(3) . . . . ?
C16 C11 C12 C13 -0.1(3) . . . . ?
C10 C11 C12 C13 -178.15(18) . . . . ?
C11 C12 C13 C14 1.3(3) . . . . ?
C12 C13 C14 C15 -1.5(3) . . . . ?
C12 C13 C14 N2 176.32(18) . . . . ?
C17 N2 C14 C15 -20.4(3) . . . . ?
C17 N2 C14 C13 161.83(19) . . . . ?
C13 C14 C15 C16 0.5(3) . . . . ?
N2 C14 C15 C16 -177.16(18) . . . . ?
C12 C11 C16 C15 -0.9(3) . . . . ?
C10 C11 C16 C15 177.19(17) . . . . ?
C14 C15 C16 C11 0.7(3) . . . . ?
C14 N2 C17 O6 -5.3(3) . . . . ?
C14 N2 C17 C18 175.83(18) . . . . ?
C23 N3 C19 C20 0.1(3) . . . . ?
Cu1 N3 C19 C20 -175.39(14) . . . . ?
N3 C19 C20 C21 0.0(3) . . . . ?
C19 C20 C21 C22 -0.4(3) . . . . ?
C20 C21 C22 C23 0.5(3) . . . . ?
C19 N3 C23 C22 0.0(3) . . . . ?
Cu1 N3 C23 C22 176.03(15) . . . . ?
C19 N3 C23 C24 179.75(16) . . . . ?
Cu1 N3 C23 C24 -4.2(2) . . . . ?
C21 C22 C23 N3 -0.4(3) . . . . ?
C21 C22 C23 C24 179.92(18) . . . . ?
C28 N4 C24 C25 2.1(3) . . . . ?
Cu1 N4 C24 C25 -178.31(15) . . . . ?
C28 N4 C24 C23 -177.47(16) . . . . ?
Cu1 N4 C24 C23 2.2(2) . . . . ?
N3 C23 C24 N4 1.3(2) . . . . ?
C22 C23 C24 N4 -178.94(17) . . . . ?
N3 C23 C24 C25 -178.18(18) . . . . ?
C22 C23 C24 C25 1.5(3) . . . . ?
N4 C24 C25 C26 -1.6(3) . . . . ?
C23 C24 C25 C26 177.83(18) . . . . ?
C24 C25 C26 C27 0.3(3) . . . . ?
C25 C26 C27 C28 0.5(3) . . . . ?
C24 N4 C28 C27 -1.2(3) . . . . ?
Cu1 N4 C28 C27 179.25(15) . . . . ?
C26 C27 C28 N4 -0.1(3) . . . . ?
